data_1517751
loop_
_publ_author_name
'Anindita Mukherjee'
'Amal Dutta'
'Atish Dipankar Jana'
'Goutam K. Patra'

_publ_section_title
;
 Copper(I) and silver(I) coordination assemblies of imino-pyridyl and
 azino-pyridyl ligands: Syntheses, crystal structures, spectroscopic and
 photophysical properties
;
_journal_name_full
;
Inorganica Chimica Acta
;
_journal_page_first 131
_journal_page_last 143
_journal_volume 404
_journal_year 2013
_chemical_formula_sum 'C7 H7 Cu I N2'
_chemical_formula_weight 309.59
_space_group_IT_number 15
_symmetry_cell_setting monoclinic
_symmetry_space_group_name_Hall '-C 2yc'
_symmetry_space_group_name_H-M 'C 1 2/c 1'
_atom_sites_solution_hydrogens geom
_atom_sites_solution_primary direct
_atom_sites_solution_secondary difmap
_cell_angle_alpha 90.00
_cell_angle_beta 106.053(18)
_cell_angle_gamma 90.00
_cell_formula_units_Z 8
_cell_length_a 9.789(8)
_cell_length_b 13.647(12)
_cell_length_c 13.969(17)
_cell_measurement_temperature 298(2)
_cell_volume 1793(3)
_computing_cell_refinement 'Bruker Apex II'
_computing_data_collection 'Bruker Apex II'
_computing_data_reduction SAINT
_computing_molecular_graphics 'Mercury 2.3, ORTEP3v2'
_computing_publication_material SHELXTL-97
_computing_structure_refinement 'SHELXL-97 (Sheldrick, 1997)'
_computing_structure_solution 'SHELXS-97 (Sheldrick, 1990)'
_diffrn_ambient_temperature 298(2)
_diffrn_detector_area_resol_mean 3
_diffrn_measured_fraction_theta_full 0.995
_diffrn_measured_fraction_theta_max 0.996
_diffrn_measurement_device_type 'Bruker Apex II'
_diffrn_measurement_method 'Omega scan'
_diffrn_radiation_monochromator graphite
_diffrn_radiation_source 'fine-focus sealed tube'
_diffrn_radiation_type MoK\a
_diffrn_radiation_wavelength 0.71073
_diffrn_reflns_av_R_equivalents 0.0433
_diffrn_reflns_av_sigmaI/netI 0.0303
_diffrn_reflns_limit_h_max 11
_diffrn_reflns_limit_h_min -11
_diffrn_reflns_limit_k_max 15
_diffrn_reflns_limit_k_min -15
_diffrn_reflns_limit_l_max 16
_diffrn_reflns_limit_l_min -16
_diffrn_reflns_number 7816
_diffrn_reflns_theta_full 24.37
_diffrn_reflns_theta_max 24.37
_diffrn_reflns_theta_min 2.63
_exptl_absorpt_coefficient_mu 5.814
_exptl_absorpt_correction_T_max 0.5421
_exptl_absorpt_correction_T_min 0.2928
_exptl_absorpt_correction_type multi-scan
_exptl_absorpt_process_details sadabs
_exptl_crystal_colour colorless
_exptl_crystal_density_diffrn 2.293
_exptl_crystal_density_method 'not measured'
_exptl_crystal_description plate
_exptl_crystal_F_000 1160
_exptl_crystal_size_max 0.28
_exptl_crystal_size_mid 0.19
_exptl_crystal_size_min 0.12
_refine_diff_density_max 0.603
_refine_diff_density_min -0.482
_refine_diff_density_rms 0.091
_refine_ls_extinction_method none
_refine_ls_goodness_of_fit_ref 0.931
_refine_ls_hydrogen_treatment constr
_refine_ls_matrix_type full
_refine_ls_number_parameters 101
_refine_ls_number_reflns 1472
_refine_ls_number_restraints 0
_refine_ls_restrained_S_all 0.931
_refine_ls_R_factor_all 0.0466
_refine_ls_R_factor_gt 0.0294
_refine_ls_shift/su_max 0.000
_refine_ls_shift/su_mean 0.000
_refine_ls_structure_factor_coef Fsqd
_refine_ls_weighting_details 'calc w=1/[\s^2^(Fo^2^)+(0.0243P)^2^+7.5003P] where P=(Fo^2^+2Fc^2^)/3'
_refine_ls_weighting_scheme calc
_refine_ls_wR_factor_gt 0.0556
_refine_ls_wR_factor_ref 0.0619
_reflns_number_gt 1118
_reflns_number_total 1472
_reflns_threshold_expression >2sigma(I)
_cod_data_source_file ICA-2013-404-131-143-2.cif
_cod_data_source_block yuop
_cod_original_sg_symbol_H-M C2/c
_cod_database_code 1517751

loop_
_symmetry_equiv_pos_as_xyz
'x, y, z'
'-x, y, -z+1/2'
'x+1/2, y+1/2, z'
'-x+1/2, y+1/2, -z+1/2'
'-x, -y, -z'
'x, -y, z-1/2'
'-x+1/2, -y+1/2, -z'
'x+1/2, -y+1/2, z-1/2'

loop_
_atom_site_label
_atom_site_type_symbol
_atom_site_fract_x
_atom_site_fract_y
_atom_site_fract_z
_atom_site_U_iso_or_equiv
_atom_site_adp_type
_atom_site_occupancy
_atom_site_symmetry_multiplicity
_atom_site_calc_flag
_atom_site_refinement_flags
I1 I 0.23537(4) -0.10870(3) 0.27040(3) 0.05363(15) Uani 1 1 d .
Cu1 Cu 0.0000 -0.20363(7) 0.2500 0.0509(3) Uani 1 2 d S
Cu2 Cu 0.0000 -0.00672(7) 0.2500 0.0530(3) Uani 1 2 d S
N1 N -0.0144(5) 0.0946(3) 0.1358(3) 0.0475(11) Uani 1 1 d .
C2 C -0.0881(6) 0.1774(4) 0.1329(4) 0.0532(15) Uani 1 1 d .
H2 H -0.1471 0.1825 0.1746 0.064 Uiso 1 1 calc R
C3 C -0.0825(6) 0.2551(4) 0.0724(4) 0.0499(15) Uani 1 1 d .
H3 H -0.1318 0.3125 0.0765 0.060 Uiso 1 1 calc R
C4 C -0.0023(6) 0.2473(4) 0.0049(3) 0.0425(13) Uani 1 1 d .
C5 C 0.0719(6) 0.1616(4) 0.0052(4) 0.0455(14) Uani 1 1 d .
H5 H 0.1263 0.1531 -0.0393 0.055 Uiso 1 1 calc R
C6 C 0.0655(6) 0.0877(4) 0.0724(4) 0.0451(14) Uani 1 1 d .
H6 H 0.1190 0.0312 0.0732 0.054 Uiso 1 1 calc R
C7 C 0.0086(6) 0.3299(4) -0.0599(4) 0.0482(14) Uani 1 1 d .
H7 H 0.0010 0.3931 -0.0368 0.058 Uiso 1 1 calc R
N8 N 0.0276(4) 0.3199(3) -0.1451(3) 0.0410(10) Uani 1 1 d .
C9 C 0.0485(6) 0.4085(4) -0.1983(4) 0.0498(14) Uani 1 1 d .
H9A H 0.1464 0.4117 -0.2008 0.060 Uiso 1 1 calc R
H9B H 0.0298 0.4659 -0.1627 0.060 Uiso 1 1 calc R

loop_
_atom_site_aniso_label
_atom_site_aniso_U_11
_atom_site_aniso_U_22
_atom_site_aniso_U_33
_atom_site_aniso_U_23
_atom_site_aniso_U_13
_atom_site_aniso_U_12
I1 0.0489(2) 0.0534(3) 0.0615(3) 0.0099(2) 0.01987(18) 0.0004(2)
Cu1 0.0608(7) 0.0400(6) 0.0532(6) 0.000 0.0180(5) 0.000
Cu2 0.0661(7) 0.0495(6) 0.0453(6) 0.000 0.0185(5) 0.000
N1 0.058(3) 0.048(3) 0.037(2) 0.000(2) 0.014(2) -0.003(2)
C2 0.052(4) 0.065(4) 0.045(3) 0.005(3) 0.018(3) 0.010(3)
C3 0.060(4) 0.050(4) 0.039(3) -0.003(3) 0.013(3) 0.010(3)
C4 0.055(4) 0.041(3) 0.027(3) -0.006(2) 0.004(3) -0.003(3)
C5 0.054(4) 0.054(4) 0.029(3) 0.001(3) 0.013(3) -0.002(3)
C6 0.052(4) 0.044(3) 0.035(3) -0.005(2) 0.006(3) 0.002(3)
C7 0.065(4) 0.036(3) 0.041(3) -0.004(3) 0.009(3) -0.003(3)
N8 0.048(3) 0.037(2) 0.039(3) 0.001(2) 0.013(2) -0.002(2)
C9 0.067(4) 0.040(3) 0.042(3) -0.004(2) 0.014(3) -0.007(3)

loop_
_atom_type_symbol
_atom_type_description
_atom_type_scat_dispersion_real
_atom_type_scat_dispersion_imag
_atom_type_scat_source
C C 0.0033 0.0016 'International Tables Vol C Tables 4.2.6.8 and 6.1.1.4'
Cu Cu 0.3201 1.2651 'International Tables Vol C Tables 4.2.6.8 and 6.1.1.4'
I I -0.4742 1.8119 'International Tables Vol C Tables 4.2.6.8 and 6.1.1.4'
N N 0.0061 0.0033 'International Tables Vol C Tables 4.2.6.8 and 6.1.1.4'
H H 0.0000 0.0000 'International Tables Vol C Tables 4.2.6.8 and 6.1.1.4'

loop_
_geom_angle_atom_site_label_1
_geom_angle_atom_site_label_2
_geom_angle_atom_site_label_3
_geom_angle
_geom_angle_site_symmetry_1
_geom_angle_site_symmetry_3
Cu1 I1 Cu2 61.85(7) . .
N8 Cu1 N8 83.4(2) 5 6_556
N8 Cu1 I1 110.93(13) 5 2
N8 Cu1 I1 112.89(13) 6_556 2
N8 Cu1 I1 112.90(13) 5 .
N8 Cu1 I1 111.01(13) 6_556 .
I1 Cu1 I1 119.96(7) 2 .
N8 Cu1 Cu2 138.23(12) 5 .
N8 Cu1 Cu2 138.32(12) 6_556 .
I1 Cu1 Cu2 60.01(9) 2 .
I1 Cu1 Cu2 59.95(9) . .
N1 Cu2 N1 97.0(3) 2 .
N1 Cu2 I1 113.20(14) 2 .
N1 Cu2 I1 107.75(14) . .
N1 Cu2 I1 107.73(14) 2 2
N1 Cu2 I1 113.28(14) . 2
I1 Cu2 I1 116.34(7) . 2
N1 Cu2 Cu1 131.46(13) 2 .
N1 Cu2 Cu1 131.59(13) . .
I1 Cu2 Cu1 58.20(8) . .
I1 Cu2 Cu1 58.14(8) 2 .
C2 N1 C6 116.6(5) . .
C2 N1 Cu2 120.5(4) . .
C6 N1 Cu2 122.1(4) . .
N1 C2 C3 124.2(5) . .
C2 C3 C4 119.3(5) . .
C5 C4 C3 117.2(5) . .
C5 C4 C7 121.8(5) . .
C3 C4 C7 120.8(5) . .
C4 C5 C6 119.8(5) . .
N1 C6 C5 122.7(5) . .
N8 C7 C4 123.6(5) . .
C7 N8 C9 117.9(4) . .
C7 N8 Cu1 135.0(4) . 5
C9 N8 Cu1 106.0(3) . 5
N8 C9 C9 110.6(4) . 2_554

loop_
_geom_bond_atom_site_label_1
_geom_bond_atom_site_label_2
_geom_bond_distance
_geom_bond_site_symmetry_2
I1 Cu1 2.590(3) .
I1 Cu2 2.638(3) .
Cu1 N8 2.124(4) 5
Cu1 N8 2.128(4) 6_556
Cu1 I1 2.589(3) 2
Cu1 Cu2 2.687(3) .
Cu2 N1 2.084(5) 2
Cu2 N1 2.088(5) .
Cu2 I1 2.640(3) 2
N1 C2 1.334(7) .
N1 C6 1.338(7) .
C2 C3 1.367(8) .
C3 C4 1.388(7) .
C4 C5 1.376(7) .
C4 C7 1.469(7) .
C5 C6 1.392(7) .
C7 N8 1.262(6) .
N8 C9 1.465(6) .
N8 Cu1 2.124(4) 5
C9 C9 1.494(10) 2_554
